data_8106665
loop_
_publ_author_name
'Li, Hong-Mei'
'Lou, Xin-Hua'

_publ_section_title
;
 Crystal structure of 4-chloro-6-phenylpyrimidine, C10H7ClN2
;
_journal_issue 5
_journal_name_full 'Zeitschrift f\"ur Kristallographie - New Crystal Structures'
_journal_page_first 753
_journal_page_last 754
_journal_paper_doi 10.1515/ncrs-2017-0011
_journal_volume 232
_journal_year 2017
_chemical_formula_sum 'C10 H7 Cl N2'
_chemical_formula_weight 190.63
_space_group_IT_number 14
_space_group_name_Hall '-P 2yn'
_space_group_name_H-M_alt 'P 1 21/n 1'
_symmetry_cell_setting monoclinic
_symmetry_space_group_name_H-M 'P 1 21/n 1'
_atom_sites_solution_hydrogens geom
_atom_sites_solution_primary direct
_atom_sites_solution_secondary difmap
_cell_angle_alpha 90.00
_cell_angle_beta 99.661(8)
_cell_angle_gamma 90.00
_cell_formula_units_Z 4
_cell_length_a 7.582(5)
_cell_length_b 11.059(8)
_cell_length_c 10.734(8)
_cell_measurement_reflns_used 2440
_cell_measurement_temperature 296(2)
_cell_measurement_theta_max 25.40
_cell_measurement_theta_min 2.66
_cell_volume 887.3(11)
_computing_cell_refinement 'Bruker SMART'
_computing_data_collection 'Bruker SMART'
_computing_data_reduction 'Bruker SAINT'
_computing_molecular_graphics 'Bruker SHELXTL'
_computing_publication_material 'Bruker SHELXTL'
_computing_structure_refinement 'SHELXL-97 (Sheldrick, 1997)'
_computing_structure_solution 'SHELXS-97 (Sheldrick, 1990)'
_diffrn_ambient_temperature 296(2)
_diffrn_measured_fraction_theta_full 0.999
_diffrn_measured_fraction_theta_max 0.999
_diffrn_measurement_device_type 'CCD area detector'
_diffrn_measurement_method 'phi and omega scans'
_diffrn_radiation_monochromator graphite
_diffrn_radiation_source 'fine-focus sealed tube'
_diffrn_radiation_type MoK\a
_diffrn_radiation_wavelength 0.71073
_diffrn_reflns_av_R_equivalents 0.0233
_diffrn_reflns_av_sigmaI/netI 0.0181
_diffrn_reflns_limit_h_max 9
_diffrn_reflns_limit_h_min -9
_diffrn_reflns_limit_k_max 13
_diffrn_reflns_limit_k_min -13
_diffrn_reflns_limit_l_max 12
_diffrn_reflns_limit_l_min -12
_diffrn_reflns_number 6589
_diffrn_reflns_theta_full 25.50
_diffrn_reflns_theta_max 25.50
_diffrn_reflns_theta_min 2.66
_diffrn_standards_decay_% 0
_diffrn_standards_interval_count 0
_diffrn_standards_interval_time 0
_diffrn_standards_number 0
_exptl_absorpt_coefficient_mu 0.377
_exptl_absorpt_correction_T_max 0.9491
_exptl_absorpt_correction_T_min 0.8397
_exptl_absorpt_correction_type multi-scan
_exptl_absorpt_process_details sadabs
_exptl_crystal_colour colourless
_exptl_crystal_density_diffrn 1.427
_exptl_crystal_density_method 'not measured'
_exptl_crystal_description block
_exptl_crystal_F_000 392
_exptl_crystal_size_max 0.48
_exptl_crystal_size_mid 0.28
_exptl_crystal_size_min 0.14
_refine_diff_density_max 0.117
_refine_diff_density_min -0.199
_refine_diff_density_rms 0.041
_refine_ls_extinction_method none
_refine_ls_goodness_of_fit_ref 1.038
_refine_ls_hydrogen_treatment constr
_refine_ls_matrix_type full
_refine_ls_number_parameters 118
_refine_ls_number_reflns 1654
_refine_ls_number_restraints 0
_refine_ls_restrained_S_all 1.038
_refine_ls_R_factor_all 0.0426
_refine_ls_R_factor_gt 0.0331
_refine_ls_shift/su_max 0.001
_refine_ls_shift/su_mean 0.000
_refine_ls_structure_factor_coef Fsqd
_refine_ls_weighting_details 'calc w=1/[\s^2^(Fo^2^)+(0.0482P)^2^+0.1603P] where P=(Fo^2^+2Fc^2^)/3'
_refine_ls_weighting_scheme calc
_refine_ls_wR_factor_gt 0.0877
_refine_ls_wR_factor_ref 0.0951
_reflns_number_gt 1325
_reflns_number_total 1654
_reflns_threshold_expression >2sigma(I)
_cod_data_source_file suppl_ncrs-2017-0011_suppl.cif
_cod_data_source_block a
_cod_depositor_comments
;
The following automatic conversions were performed:

data item '_symmetry_cell_setting' value 'Monoclinic' was changed to
'monoclinic' in accordance with the built-in table derived from the
CIF Core dictionary named 'cif_core.dic' version 2.4.5 last updated
on 2014-11-21.

Automatic conversion script
Id: cif_fix_values 8738 2021-04-28 16:35:53Z antanas 
;
_cod_original_sg_symbol_H-M P2(1)/n
_cod_database_code 8106665

loop_
_symmetry_equiv_pos_as_xyz
'x, y, z'
'-x+1/2, y+1/2, -z+1/2'
'-x, -y, -z'
'x-1/2, -y-1/2, z-1/2'

loop_
_atom_site_label
_atom_site_type_symbol
_atom_site_fract_x
_atom_site_fract_y
_atom_site_fract_z
_atom_site_U_iso_or_equiv
_atom_site_adp_type
_atom_site_occupancy
_atom_site_symmetry_multiplicity
_atom_site_calc_flag
_atom_site_refinement_flags
_atom_site_disorder_assembly
_atom_site_disorder_group
C1 C 0.0611(2) 0.61529(16) -0.22174(16) 0.0619(5) Uani 1 1 d . . .
H1 H -0.0085 0.5956 -0.2989 0.074 Uiso 1 1 calc R . .
C2 C 0.1863(2) 0.75619(15) -0.08883(15) 0.0518(4) Uani 1 1 d . . .
C3 C 0.2578(2) 0.66938(14) -0.00256(14) 0.0480(4) Uani 1 1 d . . .
H3 H 0.3268 0.6902 0.0745 0.058 Uiso 1 1 calc R . .
C4 C 0.22202(18) 0.54966(14) -0.03622(13) 0.0419(3) Uani 1 1 d . . .
C5 C 0.28960(18) 0.44590(13) 0.04577(13) 0.0419(3) Uani 1 1 d . . .
C6 C 0.2602(2) 0.32838(15) 0.00023(16) 0.0580(4) Uani 1 1 d . . .
H6 H 0.2017 0.3160 -0.0821 0.070 Uiso 1 1 calc R . .
C7 C 0.3169(2) 0.22981(15) 0.07593(19) 0.0684(5) Uani 1 1 d . . .
H7 H 0.2945 0.1519 0.0446 0.082 Uiso 1 1 calc R . .
C8 C 0.4060(2) 0.24633(15) 0.19720(18) 0.0612(5) Uani 1 1 d . . .
H8 H 0.4436 0.1800 0.2481 0.073 Uiso 1 1 calc R . .
C9 C 0.4390(2) 0.36141(16) 0.24243(16) 0.0581(4) Uani 1 1 d . . .
H9 H 0.5007 0.3728 0.3241 0.070 Uiso 1 1 calc R . .
C10 C 0.3818(2) 0.46126(14) 0.16814(14) 0.0508(4) Uani 1 1 d . . .
H10 H 0.4052 0.5388 0.2003 0.061 Uiso 1 1 calc R . .
Cl1 Cl 0.22598(8) 0.90829(4) -0.05308(5) 0.0840(2) Uani 1 1 d . . .
N1 N 0.12071(18) 0.52285(12) -0.14841(12) 0.0546(4) Uani 1 1 d . . .
N2 N 0.08773(19) 0.73314(13) -0.19951(13) 0.0583(4) Uani 1 1 d . . .

loop_
_atom_site_aniso_label
_atom_site_aniso_U_11
_atom_site_aniso_U_22
_atom_site_aniso_U_33
_atom_site_aniso_U_23
_atom_site_aniso_U_13
_atom_site_aniso_U_12
C1 0.0648(11) 0.0680(11) 0.0458(9) 0.0048(8) -0.0111(8) 0.0018(9)
C2 0.0609(10) 0.0449(9) 0.0491(9) 0.0048(7) 0.0078(7) 0.0071(7)
C3 0.0563(9) 0.0442(9) 0.0410(8) 0.0002(7) 0.0003(6) 0.0042(7)
C4 0.0384(7) 0.0464(8) 0.0396(7) -0.0007(6) 0.0026(6) 0.0016(6)
C5 0.0386(7) 0.0420(8) 0.0430(8) -0.0015(6) 0.0014(6) 0.0001(6)
C6 0.0614(10) 0.0470(9) 0.0573(10) -0.0056(8) -0.0142(8) 0.0007(8)
C7 0.0738(12) 0.0371(9) 0.0842(13) -0.0037(8) -0.0159(10) -0.0014(8)
C8 0.0598(10) 0.0490(9) 0.0700(11) 0.0138(8) -0.0031(8) 0.0038(8)
C9 0.0648(10) 0.0563(10) 0.0478(9) 0.0046(8) -0.0057(7) 0.0035(8)
C10 0.0592(9) 0.0434(8) 0.0459(9) -0.0020(7) -0.0020(7) 0.0020(7)
Cl1 0.1307(5) 0.0416(3) 0.0728(4) 0.0067(2) -0.0027(3) 0.0093(3)
N1 0.0570(8) 0.0540(8) 0.0466(7) -0.0003(6) -0.0092(6) -0.0013(6)
N2 0.0625(8) 0.0590(9) 0.0503(8) 0.0112(6) 0.0006(6) 0.0082(7)

loop_
_atom_type_symbol
_atom_type_description
_atom_type_scat_dispersion_real
_atom_type_scat_dispersion_imag
_atom_type_scat_source
C C 0.0033 0.0016 'International Tables Vol C Tables 4.2.6.8 and 6.1.1.4'
H H 0.0000 0.0000 'International Tables Vol C Tables 4.2.6.8 and 6.1.1.4'
N N 0.0061 0.0033 'International Tables Vol C Tables 4.2.6.8 and 6.1.1.4'
Cl Cl 0.1484 0.1585 'International Tables Vol C Tables 4.2.6.8 and 6.1.1.4'

loop_
_geom_angle_atom_site_label_1
_geom_angle_atom_site_label_2
_geom_angle_atom_site_label_3
_geom_angle
_geom_angle_site_symmetry_1
_geom_angle_site_symmetry_3
N1 C1 N2 128.48(16) . .
N1 C1 H1 115.8 . .
N2 C1 H1 115.8 . .
N2 C2 C3 124.73(16) . .
N2 C2 Cl1 115.88(12) . .
C3 C2 Cl1 119.38(13) . .
C2 C3 C4 116.84(14) . .
C2 C3 H3 121.6 . .
C4 C3 H3 121.6 . .
N1 C4 C3 119.99(14) . .
N1 C4 C5 116.61(14) . .
C3 C4 C5 123.40(13) . .
C10 C5 C6 118.09(14) . .
C10 C5 C4 122.30(14) . .
C6 C5 C4 119.61(14) . .
C7 C6 C5 120.86(16) . .
C7 C6 H6 119.6 . .
C5 C6 H6 119.6 . .
C8 C7 C6 120.41(16) . .
C8 C7 H7 119.8 . .
C6 C7 H7 119.8 . .
C9 C8 C7 119.38(16) . .
C9 C8 H8 120.3 . .
C7 C8 H8 120.3 . .
C8 C9 C10 120.96(16) . .
C8 C9 H9 119.5 . .
C10 C9 H9 119.5 . .
C9 C10 C5 120.29(15) . .
C9 C10 H10 119.9 . .
C5 C10 H10 119.9 . .
C1 N1 C4 116.63(15) . .
C2 N2 C1 113.34(14) . .

loop_
_geom_bond_atom_site_label_1
_geom_bond_atom_site_label_2
_geom_bond_distance
_geom_bond_site_symmetry_2
C1 N1 1.323(2) .
C1 N2 1.334(2) .
C1 H1 0.9300 .
C2 N2 1.318(2) .
C2 C3 1.380(2) .
C2 Cl1 1.740(2) .
C3 C4 1.387(2) .
C3 H3 0.9300 .
C4 N1 1.348(2) .
C4 C5 1.484(2) .
C5 C10 1.391(2) .
C5 C6 1.393(2) .
C6 C7 1.384(3) .
C6 H6 0.9300 .
C7 C8 1.375(3) .
C7 H7 0.9300 .
C8 C9 1.370(3) .
C8 H8 0.9300 .
C9 C10 1.388(2) .
C9 H9 0.9300 .
C10 H10 0.9300 .

loop_
_geom_torsion_atom_site_label_1
_geom_torsion_atom_site_label_2
_geom_torsion_atom_site_label_3
_geom_torsion_atom_site_label_4
_geom_torsion
_geom_torsion_site_symmetry_1
_geom_torsion_site_symmetry_2
_geom_torsion_site_symmetry_3
_geom_torsion_site_symmetry_4
N2 C2 C3 C4 0.0(2) . . . .
Cl1 C2 C3 C4 -179.92(11) . . . .
C2 C3 C4 N1 -0.4(2) . . . .
C2 C3 C4 C5 179.77(13) . . . .
N1 C4 C5 C10 -174.11(14) . . . .
C3 C4 C5 C10 5.8(2) . . . .
N1 C4 C5 C6 5.6(2) . . . .
C3 C4 C5 C6 -174.53(14) . . . .
C10 C5 C6 C7 1.7(2) . . . .
C4 C5 C6 C7 -178.01(15) . . . .
C5 C6 C7 C8 -1.0(3) . . . .
C6 C7 C8 C9 -0.3(3) . . . .
C7 C8 C9 C10 0.8(3) . . . .
C8 C9 C10 C5 -0.1(3) . . . .
C6 C5 C10 C9 -1.2(2) . . . .
C4 C5 C10 C9 178.55(14) . . . .
N2 C1 N1 C4 -0.1(3) . . . .
C3 C4 N1 C1 0.4(2) . . . .
C5 C4 N1 C1 -179.73(14) . . . .
C3 C2 N2 C1 0.3(2) . . . .
Cl1 C2 N2 C1 -179.76(12) . . . .
N1 C1 N2 C2 -0.3(3) . . . .
